data_2210211
loop_
_publ_author_name
'Vijay Mahadevan Iyer'
'Helen Stoeckli-Evans'
'Peter Belser'

_publ_section_title
;A perfluorocyclopentene dithienylethene based molecular switch:
 1,2-bis[5-(4-ethynylphenyl)-2-methylthiophen-3-yl]-3,3,4,4,5,5-hexafluorocyclopentene
;
_journal_coeditor_code EZ2021
_journal_issue 9
_journal_name_full 'Acta Crystallographica Section E'
_journal_page_first o3942
_journal_page_last o3943
_journal_paper_doi 10.1107/S1600536806032545
_journal_volume 62
_journal_year 2006
_chemical_formula_iupac 'C31 H18 F6 S2'
_chemical_formula_moiety 'C31 H18 F6 S2'
_chemical_formula_sum 'C31 H18 F6 S2'
_chemical_formula_weight 568.57
_chemical_name_systematic 1,2-bis[5-(4-ethynylphenyl)-2-methylthiophen-3-yl]-3,3,4,4,5,5-hexacyclopentene
_space_group_IT_number 14
_symmetry_cell_setting monoclinic
_symmetry_space_group_name_Hall '-P 2ybc'
_symmetry_space_group_name_H-M 'P 1 21/c 1'
_atom_sites_solution_hydrogens geom
_atom_sites_solution_primary direct
_atom_sites_solution_secondary difmap
_audit_creation_method SHELXL-97
_cell_angle_alpha 90.00
_cell_angle_beta 100.337(5)
_cell_angle_gamma 90.00
_cell_formula_units_Z 4
_cell_length_a 26.7998(17)
_cell_length_b 9.0730(5)
_cell_length_c 10.7628(6)
_cell_measurement_reflns_used 18629
_cell_measurement_temperature 173(2)
_cell_measurement_theta_max 25.6
_cell_measurement_theta_min 1.6
_cell_volume 2574.5(3)
_computing_cell_refinement X-AREA
_computing_data_collection 'X-AREA (Stoe & Cie, 2004)'
_computing_data_reduction 'X-RED32 (Stoe & Cie, 2004)'
_computing_molecular_graphics 'PLATON  (Spek, 2003)'
_computing_publication_material SHELXL97
_computing_structure_refinement 'SHELXL97 (Sheldrick, 1997)'
_computing_structure_solution 'SHELXS97 (Sheldrick, 1997)'
_diffrn_ambient_temperature 173(2)
_diffrn_measured_fraction_theta_full 1.000
_diffrn_measured_fraction_theta_max 0.997
_diffrn_measurement_device_type 'Stoe IPDS-2'
_diffrn_measurement_method '\w and \f'
_diffrn_radiation_monochromator graphite
_diffrn_radiation_source 'fine-focus sealed tube'
_diffrn_radiation_type MoK\a
_diffrn_radiation_wavelength 0.71073
_diffrn_reflns_av_R_equivalents 0.107
_diffrn_reflns_av_sigmaI/netI 0.064
_diffrn_reflns_limit_h_max 32
_diffrn_reflns_limit_h_min -31
_diffrn_reflns_limit_k_max 10
_diffrn_reflns_limit_k_min -10
_diffrn_reflns_limit_l_max 12
_diffrn_reflns_limit_l_min -12
_diffrn_reflns_number 18574
_diffrn_reflns_theta_full 25.00
_diffrn_reflns_theta_max 25.1
_diffrn_reflns_theta_min 1.5
_diffrn_standards_decay_% 0
_diffrn_standards_number 0
_exptl_absorpt_coefficient_mu 0.270
_exptl_absorpt_correction_type none
_exptl_crystal_colour 'pale blue'
_exptl_crystal_density_diffrn 1.467
_exptl_crystal_density_method 'not measured'
_exptl_crystal_description block
_exptl_crystal_F_000 1160
_exptl_crystal_size_max 0.40
_exptl_crystal_size_mid 0.37
_exptl_crystal_size_min 0.30
_refine_diff_density_max 0.350
_refine_diff_density_min -0.387
_refine_ls_extinction_method none
_refine_ls_goodness_of_fit_ref 1.05
_refine_ls_hydrogen_treatment constr
_refine_ls_matrix_type full
_refine_ls_number_parameters 354
_refine_ls_number_reflns 4577
_refine_ls_number_restraints 0
_refine_ls_restrained_S_all 1.05
_refine_ls_R_factor_all 0.060
_refine_ls_R_factor_gt 0.048
_refine_ls_shift/su_max 0.001
_refine_ls_shift/su_mean 0.000
_refine_ls_structure_factor_coef Fsqd
_refine_ls_weighting_details 'calc w=1/[\s^2^(Fo^2^)+(0.0628P)^2^+0.7289P] where P=(Fo^2^+2Fc^2^)/3'
_refine_ls_weighting_scheme calc
_refine_ls_wR_factor_gt 0.123
_refine_ls_wR_factor_ref 0.129
_reflns_number_gt 3722
_reflns_number_total 4577
_reflns_threshold_expression I>2\s(I)
_cod_data_source_file ez2021.cif
_cod_data_source_block I
_cod_original_sg_symbol_H-M 'P 21/c'
_cod_database_code 2210211
_cod_database_fobs_code 2210211

loop_
_symmetry_equiv_pos_site_id
_symmetry_equiv_pos_as_xyz
1 x,y,z
2 -x,1/2+y,1/2-z
3 -x,-y,-z
4 x,1/2-y,1/2+z

loop_
_atom_site_aniso_label
_atom_site_aniso_U_11
_atom_site_aniso_U_22
_atom_site_aniso_U_33
_atom_site_aniso_U_12
_atom_site_aniso_U_13
_atom_site_aniso_U_23
S1 0.0398(3) 0.0410(4) 0.0338(3) 0.0087(3) 0.0090(2) 0.0045(3)
S2 0.0421(4) 0.0360(4) 0.0417(3) -0.0069(3) 0.0085(3) -0.0049(3)
F1 0.0432(9) 0.0515(10) 0.0749(11) -0.0086(7) -0.0017(8) -0.0155(9)
F2 0.0724(11) 0.0404(9) 0.0720(11) -0.0028(8) 0.0447(9) 0.0034(8)
F3 0.0665(11) 0.0372(9) 0.0833(12) -0.0139(8) 0.0328(9) -0.0201(9)
F4 0.0682(11) 0.0540(10) 0.0554(9) 0.0095(8) 0.0215(8) 0.0219(8)
F5 0.0586(9) 0.0393(8) 0.0373(7) -0.0041(7) 0.0169(7) -0.0085(6)
F6 0.0397(8) 0.0393(8) 0.0588(9) 0.0075(6) 0.0089(7) 0.0045(7)
C1 0.0363(12) 0.0310(12) 0.0292(11) -0.0005(9) 0.0076(9) 0.0004(9)
C2 0.0386(13) 0.0357(13) 0.0451(13) -0.0056(11) 0.0149(11) -0.0029(11)
C3 0.0500(14) 0.0304(13) 0.0454(14) -0.0011(11) 0.0132(11) -0.0014(11)
C4 0.0370(12) 0.0338(13) 0.0350(12) 0.0025(10) 0.0089(10) -0.0012(10)
C5 0.0353(12) 0.0295(12) 0.0267(10) 0.0010(9) 0.0043(9) 0.0004(9)
C6 0.0326(12) 0.0332(12) 0.0318(11) -0.0005(9) 0.0034(9) -0.0029(10)
C7 0.0350(12) 0.0354(13) 0.0332(12) -0.0020(10) 0.0071(9) 0.0002(10)
C8 0.0302(11) 0.0393(13) 0.0290(11) -0.0004(10) 0.0029(9) -0.0024(10)
C9 0.0356(12) 0.0383(13) 0.0310(11) 0.0020(10) 0.0040(9) 0.0007(10)
C10 0.0466(14) 0.0459(15) 0.0382(13) 0.0113(12) 0.0153(11) 0.0087(11)
C11 0.0308(11) 0.0438(14) 0.0307(11) 0.0021(10) 0.0022(9) -0.0039(10)
C12 0.0400(13) 0.0388(14) 0.0436(13) -0.0028(11) 0.0129(11) -0.0069(11)
C13 0.0399(14) 0.0506(16) 0.0439(14) -0.0057(12) 0.0127(11) -0.0065(12)
C14 0.0334(13) 0.0638(18) 0.0365(12) 0.0042(12) 0.0052(10) -0.0060(13)
C15 0.0440(14) 0.0521(16) 0.0416(14) 0.0159(12) 0.0076(11) 0.0005(12)
C16 0.0424(14) 0.0476(16) 0.0383(13) 0.0094(12) 0.0089(11) 0.0052(12)
C17 0.0429(15) 0.066(2) 0.0516(16) 0.0078(14) 0.0096(12) -0.0036(15)
C18 0.0514(18) 0.089(3) 0.068(2) 0.0113(17) 0.0285(16) -0.0038(19)
C19 0.0334(12) 0.0296(12) 0.0340(11) 0.0003(9) 0.0039(9) 0.0008(10)
C20 0.0343(12) 0.0321(12) 0.0332(11) 0.0012(10) 0.0050(9) -0.0003(10)
C21 0.0355(12) 0.0332(13) 0.0343(12) 0.0004(10) 0.0049(9) 0.0035(10)
C22 0.0378(12) 0.0345(13) 0.0340(12) 0.0016(10) 0.0042(9) 0.0007(10)
C23 0.0440(14) 0.0433(15) 0.0399(13) -0.0037(11) 0.0098(11) -0.0062(11)
C24 0.0342(12) 0.0310(12) 0.0390(12) 0.0016(10) 0.0051(10) 0.0054(10)
C25 0.0378(13) 0.0373(14) 0.0422(13) -0.0068(10) 0.0045(10) -0.0004(11)
C26 0.0458(14) 0.0358(14) 0.0419(13) -0.0016(11) 0.0123(11) 0.0016(11)
C27 0.0367(13) 0.0351(13) 0.0473(14) 0.0025(10) 0.0095(11) 0.0122(11)
C28 0.0368(13) 0.0405(15) 0.0501(15) -0.0074(11) 0.0030(11) 0.0056(12)
C29 0.0405(13) 0.0378(14) 0.0424(13) -0.0045(11) 0.0042(11) 0.0028(11)
C30 0.0431(15) 0.0450(16) 0.0572(16) 0.0017(12) 0.0105(13) 0.0130(13)
C31 0.0476(16) 0.067(2) 0.070(2) 0.0046(15) 0.0235(15) 0.0195(17)

loop_
_atom_site_type_symbol
_atom_site_label
_atom_site_fract_x
_atom_site_fract_y
_atom_site_fract_z
_atom_site_U_iso_or_equiv
_atom_site_thermal_displace_type
_atom_site_calc_flag
_atom_site_refinement_flags
_atom_site_occupancy
S S1 0.34895(2) 0.76528(7) 0.45326(5) 0.0379(2) Uani . . 1.000
S S2 0.12231(2) 0.80828(7) 0.41051(6) 0.0398(2) Uani . . 1.000
F F1 0.32795(6) 1.30758(18) 0.52818(18) 0.0581(6) Uani . . 1.000
F F2 0.31196(7) 1.31709(17) 0.32463(17) 0.0577(6) Uani . . 1.000
F F3 0.26073(7) 1.51004(18) 0.50694(18) 0.0599(6) Uani . . 1.000
F F4 0.22731(7) 1.44263(19) 0.31683(16) 0.0579(6) Uani . . 1.000
F F5 0.21202(6) 1.31613(16) 0.60861(13) 0.0440(5) Uani . . 1.000
F F6 0.16018(5) 1.33706(16) 0.43064(15) 0.0459(5) Uani . . 1.000
C C1 0.26856(9) 1.1350(3) 0.4265(2) 0.0320(7) Uani . . 1.000
C C2 0.29071(9) 1.2874(3) 0.4264(2) 0.0389(8) Uani . . 1.000
C C3 0.24712(10) 1.3924(3) 0.4336(2) 0.0414(8) Uani . . 1.000
C C4 0.20798(9) 1.2963(3) 0.4802(2) 0.0350(7) Uani . . 1.000
C C5 0.22081(9) 1.1409(3) 0.4503(2) 0.0307(7) Uani . . 1.000
C C6 0.30109(9) 1.0085(3) 0.4139(2) 0.0328(7) Uani . . 1.000
C C7 0.33498(9) 1.0014(3) 0.3260(2) 0.0344(7) Uani . . 1.000
C C8 0.36350(8) 0.8771(3) 0.3350(2) 0.0331(7) Uani . . 1.000
C C9 0.30490(9) 0.8863(3) 0.4910(2) 0.0352(7) Uani . . 1.000
C C10 0.27898(10) 0.8530(3) 0.5989(2) 0.0426(8) Uani . . 1.000
C C11 0.40284(9) 0.8354(3) 0.2627(2) 0.0355(7) Uani . . 1.000
C C12 0.42398(9) 0.9408(3) 0.1947(2) 0.0401(8) Uani . . 1.000
C C13 0.46085(9) 0.9048(3) 0.1265(2) 0.0442(8) Uani . . 1.000
C C14 0.47852(9) 0.7611(3) 0.1248(2) 0.0447(8) Uani . . 1.000
C C15 0.45725(10) 0.6532(3) 0.1919(2) 0.0459(8) Uani . . 1.000
C C16 0.42004(10) 0.6907(3) 0.2599(2) 0.0426(8) Uani . . 1.000
C C17 0.51853(11) 0.7244(4) 0.0575(3) 0.0534(10) Uani . . 1.000
C C18 0.55257(12) 0.6946(4) 0.0055(3) 0.0673(13) Uani . . 1.000
C C19 0.18264(9) 1.0271(3) 0.4556(2) 0.0326(7) Uani . . 1.000
C C20 0.14783(8) 1.0373(3) 0.5407(2) 0.0333(7) Uani . . 1.000
C C21 0.11279(9) 0.9273(3) 0.5291(2) 0.0345(7) Uani . . 1.000
C C22 0.17305(9) 0.9062(3) 0.3770(2) 0.0357(7) Uani . . 1.000
C C23 0.19812(10) 0.8564(3) 0.2713(2) 0.0421(8) Uani . . 1.000
C C24 0.07078(9) 0.9107(3) 0.5977(2) 0.0349(7) Uani . . 1.000
C C25 0.07284(9) 0.9788(3) 0.7143(2) 0.0394(8) Uani . . 1.000
C C26 0.03244(10) 0.9718(3) 0.7769(2) 0.0406(8) Uani . . 1.000
C C27 -0.01161(9) 0.8977(3) 0.7246(2) 0.0395(8) Uani . . 1.000
C C28 -0.01360(10) 0.8272(3) 0.6089(3) 0.0431(8) Uani . . 1.000
C C29 0.02686(9) 0.8326(3) 0.5468(2) 0.0406(8) Uani . . 1.000
C C30 -0.05386(10) 0.8964(3) 0.7901(3) 0.0483(9) Uani . . 1.000
C C31 -0.08845(11) 0.8980(4) 0.8444(3) 0.0599(11) Uani . . 1.000
H H7A 0.33740 1.07710 0.26640 0.0410 Uiso calc R 1.000
H H10A 0.24640 0.80490 0.56750 0.0640 Uiso calc R 1.000
H H10B 0.30030 0.78720 0.65830 0.0640 Uiso calc R 1.000
H H10C 0.27310 0.94480 0.64200 0.0640 Uiso calc R 1.000
H H12A 0.41270 1.04000 0.19530 0.0480 Uiso calc R 1.000
H H13A 0.47440 0.97900 0.07990 0.0530 Uiso calc R 1.000
H H15A 0.46840 0.55390 0.19070 0.0550 Uiso calc R 1.000
H H16A 0.40590 0.61660 0.30560 0.0510 Uiso calc R 1.000
H H18A 0.57990 0.67060 -0.03620 0.0810 Uiso calc R 1.000
H H20A 0.14900 1.11460 0.60070 0.0400 Uiso calc R 1.000
H H23A 0.17330 0.80540 0.20780 0.0630 Uiso calc R 1.000
H H23B 0.22590 0.78890 0.30400 0.0630 Uiso calc R 1.000
H H23C 0.21160 0.94200 0.23270 0.0630 Uiso calc R 1.000
H H25A 0.10260 1.03090 0.75120 0.0470 Uiso calc R 1.000
H H26A 0.03470 1.01820 0.85690 0.0490 Uiso calc R 1.000
H H28A -0.04330 0.77480 0.57240 0.0520 Uiso calc R 1.000
H H29A 0.02500 0.78270 0.46850 0.0490 Uiso calc R 1.000
H H31A -0.11630 0.89930 0.88800 0.0720 Uiso calc R 1.000

loop_
_atom_type_symbol
_atom_type_description
_atom_type_scat_dispersion_real
_atom_type_scat_dispersion_imag
_atom_type_scat_source
C C 0.0033 0.0016 'International Tables Vol C Tables 4.2.6.8 and 6.1.1.4'
H H 0.0000 0.0000 'International Tables Vol C Tables 4.2.6.8 and 6.1.1.4'
F F 0.0171 0.0103 'International Tables Vol C Tables 4.2.6.8 and 6.1.1.4'
S S 0.1246 0.1234 'International Tables Vol C Tables 4.2.6.8 and 6.1.1.4'

loop_
_geom_angle_atom_site_label_1
_geom_angle_atom_site_label_2
_geom_angle_atom_site_label_3
_geom_angle
_geom_angle_publ_flag
C8 S1 C9 93.13(12) yes
C21 S2 C22 93.41(12) yes
C2 C1 C5 110.6(2) no
C2 C1 C6 118.6(2) no
C5 C1 C6 130.5(2) no
F1 C2 F2 105.8(2) no
F1 C2 C1 110.9(2) no
F1 C2 C3 109.59(19) no
F2 C2 C1 114.1(2) no
F2 C2 C3 110.9(2) no
C1 C2 C3 105.6(2) no
F3 C3 F4 107.4(2) no
F3 C3 C2 113.5(2) no
F3 C3 C4 113.3(2) no
F4 C3 C2 109.93(19) no
F4 C3 C4 108.8(2) no
C2 C3 C4 103.9(2) no
F5 C4 F6 105.01(19) no
F5 C4 C3 108.78(19) no
F5 C4 C5 110.98(19) no
F6 C4 C3 112.1(2) no
F6 C4 C5 114.3(2) no
C3 C4 C5 105.7(2) no
C1 C5 C4 109.9(2) no
C1 C5 C19 132.3(3) no
C4 C5 C19 117.8(2) no
C1 C6 C7 124.0(2) no
C1 C6 C9 123.8(2) no
C7 C6 C9 112.1(2) no
C6 C7 C8 114.1(2) no
S1 C8 C7 110.03(17) no
S1 C8 C11 121.21(19) no
C7 C8 C11 128.7(2) no
S1 C9 C6 110.65(17) no
S1 C9 C10 119.54(19) no
C6 C9 C10 129.7(2) no
C8 C11 C12 120.2(2) no
C8 C11 C16 121.7(2) no
C12 C11 C16 118.1(2) no
C11 C12 C13 121.4(2) no
C12 C13 C14 120.7(2) no
C13 C14 C15 118.6(2) no
C13 C14 C17 120.8(2) no
C15 C14 C17 120.6(3) no
C14 C15 C16 120.1(2) no
C11 C16 C15 121.1(2) no
C14 C17 C18 177.9(3) no
C5 C19 C20 121.6(2) no
C5 C19 C22 126.3(2) no
C20 C19 C22 112.0(2) no
C19 C20 C21 114.5(2) no
S2 C21 C20 109.62(17) no
S2 C21 C24 122.62(19) no
C20 C21 C24 127.7(2) no
S2 C22 C19 110.48(17) no
S2 C22 C23 119.08(19) no
C19 C22 C23 130.4(2) no
C21 C24 C25 120.1(2) no
C21 C24 C29 121.7(2) no
C25 C24 C29 118.2(2) no
C24 C25 C26 120.9(2) no
C25 C26 C27 120.7(2) no
C26 C27 C28 118.6(2) no
C26 C27 C30 119.5(2) no
C28 C27 C30 121.9(2) no
C27 C28 C29 120.8(2) no
C24 C29 C28 120.7(2) no
C27 C30 C31 178.8(3) no
C6 C7 H7A 123.00 no
C8 C7 H7A 123.00 no
C9 C10 H10A 109.00 no
C9 C10 H10B 109.00 no
C9 C10 H10C 110.00 no
H10A C10 H10B 109.00 no
H10A C10 H10C 109.00 no
H10B C10 H10C 109.00 no
C11 C12 H12A 119.00 no
C13 C12 H12A 119.00 no
C12 C13 H13A 120.00 no
C14 C13 H13A 120.00 no
C14 C15 H15A 120.00 no
C16 C15 H15A 120.00 no
C11 C16 H16A 119.00 no
C15 C16 H16A 120.00 no
C17 C18 H18A 180.00 no
C19 C20 H20A 123.00 no
C21 C20 H20A 123.00 no
C22 C23 H23A 109.00 no
C22 C23 H23B 109.00 no
C22 C23 H23C 110.00 no
H23A C23 H23B 109.00 no
H23A C23 H23C 110.00 no
H23B C23 H23C 109.00 no
C24 C25 H25A 119.00 no
C26 C25 H25A 120.00 no
C25 C26 H26A 120.00 no
C27 C26 H26A 120.00 no
C27 C28 H28A 120.00 no
C29 C28 H28A 120.00 no
C24 C29 H29A 120.00 no
C28 C29 H29A 120.00 no
C30 C31 H31A 180.00 no

loop_
_geom_bond_atom_site_label_1
_geom_bond_atom_site_label_2
_geom_bond_distance
_geom_bond_publ_flag
S1 C8 1.726(2) yes
S1 C9 1.714(3) yes
S2 C21 1.725(2) yes
S2 C22 1.716(3) yes
F1 C2 1.355(3) no
F2 C2 1.349(3) no
F3 C3 1.339(3) no
F4 C3 1.353(3) no
F5 C4 1.379(3) no
F6 C4 1.348(3) no
C1 C2 1.505(4) no
C1 C5 1.351(3) no
C1 C6 1.462(4) no
C2 C3 1.520(4) no
C3 C4 1.517(4) no
C4 C5 1.500(4) no
C5 C19 1.462(4) no
C6 C7 1.426(3) no
C6 C9 1.378(4) no
C7 C8 1.356(4) no
C8 C11 1.468(3) no
C9 C10 1.487(3) no
C11 C12 1.386(4) no
C11 C16 1.394(4) no
C12 C13 1.372(3) no
C13 C14 1.388(4) no
C14 C15 1.397(4) no
C14 C17 1.437(4) no
C15 C16 1.381(4) no
C17 C18 1.184(4) no
C19 C20 1.423(3) no
C19 C22 1.381(4) no
C20 C21 1.361(4) no
C21 C24 1.461(3) no
C22 C23 1.491(3) no
C24 C25 1.391(3) no
C24 C29 1.399(3) no
C25 C26 1.376(4) no
C26 C27 1.387(4) no
C27 C28 1.392(4) no
C27 C30 1.437(4) no
C28 C29 1.373(4) no
C30 C31 1.181(4) no
C7 H7A 0.9500 no
C10 H10A 0.9800 no
C10 H10B 0.9800 no
C10 H10C 0.9800 no
C12 H12A 0.9500 no
C13 H13A 0.9500 no
C15 H15A 0.9500 no
C16 H16A 0.9500 no
C18 H18A 0.9500 no
C20 H20A 0.9500 no
C23 H23A 0.9800 no
C23 H23B 0.9800 no
C23 H23C 0.9800 no
C25 H25A 0.9500 no
C26 H26A 0.9500 no
C28 H28A 0.9500 no
C29 H29A 0.9500 no
C31 H31A 0.9500 no

loop_
_geom_contact_atom_site_label_1
_geom_contact_atom_site_label_2
_geom_contact_distance
_geom_contact_site_symmetry_2
_geom_contact_publ_flag
S1 F3 3.4317(19) 1_545 no
S1 C13 3.584(2) 4_565 no
S1 C11 3.505(2) 4_565 no
S1 C12 3.524(2) 4_565 no
S1 C16 3.525(2) 4_565 no
S1 C14 3.636(2) 4_565 no
S1 C15 3.591(3) 4_565 no
S2 C26 3.617(3) 4_564 no
S2 C25 3.464(3) 4_564 no
S1 H16A 2.7500 . no
S2 H29A 2.8000 . no
F1 F3 2.554(2) . no
F2 F4 2.526(3) . no
F2 C7 2.929(3) . no
F2 F3 3.125(3) . no
F3 F1 2.554(2) . no
F3 F2 3.125(3) . no
F3 C10 3.275(3) 1_565 no
F3 S1 3.4317(19) 1_565 no
F3 F6 3.099(2) . no
F3 F5 2.551(2) . no
F4 F6 2.539(2) . no
F4 C20 3.336(3) 4_574 no
F4 F2 2.526(3) . no
F5 F3 2.551(2) . no
F5 C20 3.073(3) . no
F6 F3 3.099(2) . no
F6 C20 3.008(3) . no
F6 F4 2.539(2) . no
F1 H7A 2.7400 4_575 no
F1 H18A 2.7500 2_655 no
F2 H7A 2.4000 . no
F3 H10A 2.8000 1_565 no
F4 H10C 2.6300 4_574 no
F5 H20A 2.4800 . no
F5 H31A 2.6800 2_556 no
F5 H23C 2.5700 4_575 no
F6 H20A 2.7800 . no
F6 H31A 2.5200 2_556 no
F6 H25A 2.5400 4_574 no
C1 C23 3.408(4) . no
C5 C10 3.304(4) . no
C6 C22 3.508(3) . no
C6 C23 3.218(4) . no
C7 F2 2.929(3) . no
C9 C23 3.380(3) . no
C9 C22 3.531(3) . no
C9 C19 3.473(4) . no
C10 F3 3.275(3) 1_545 no
C10 C22 3.400(3) . no
C10 C5 3.304(4) . no
C10 C19 3.180(4) . no
C11 S1 3.505(2) 4_564 no
C12 S1 3.524(2) 4_564 no
C13 S1 3.584(2) 4_564 no
C13 C15 3.490(4) 2_655 no
C14 S1 3.636(2) 4_564 no
C15 C13 3.490(4) 2_645 no
C15 S1 3.591(3) 4_564 no
C16 S1 3.525(2) 4_564 no
C19 C9 3.473(4) . no
C19 C10 3.180(4) . no
C20 F6 3.008(3) . no
C20 F5 3.073(3) . no
C20 F4 3.336(3) 4_575 no
C21 C28 3.580(4) 3_576 no
C22 C10 3.400(3) . no
C22 C6 3.508(3) . no
C22 C9 3.531(3) . no
C22 C31 3.469(4) 3_576 no
C23 C6 3.218(4) . no
C23 C1 3.408(4) . no
C23 C9 3.380(3) . no
C24 C28 3.424(4) 3_576 no
C25 S2 3.464(3) 4_565 no
C26 C28 3.519(4) 2_556 no
C26 S2 3.617(3) 4_565 no
C28 C24 3.424(4) 3_576 no
C28 C29 3.500(4) 3_576 no
C28 C21 3.580(4) 3_576 no
C28 C26 3.519(4) 2_546 no
C29 C29 3.434(4) 3_576 no
C29 C28 3.500(4) 3_576 no
C31 C22 3.469(4) 3_576 no
C1 H10C 2.8800 . no
C1 H23C 2.9300 . no
C2 H7A 2.9900 . no
C4 H20A 2.7600 . no
C5 H23C 2.9300 . no
C5 H10C 2.8900 . no
C6 H23C 2.8700 . no
C6 H23B 2.9300 . no
C7 H12A 2.7400 . no
C8 H10B 2.7500 4_564 no
C9 H23B 2.7900 . no
C11 H10B 2.9900 4_564 no
C12 H7A 2.8600 . no
C13 H15A 2.8200 2_655 no
C17 H13A 3.0900 3_675 no
C18 H15A 3.0700 3_665 no
C19 H10A 2.7700 . no
C19 H10C 2.9500 . no
C20 H25A 2.7600 . no
C22 H10A 2.7300 . no
C25 H20A 2.8400 . no
C27 H29A 3.1000 4_565 no
C28 H26A 2.9000 2_546 no
C30 H29A 3.0600 4_565 no
C31 H28A 2.9800 4_565 no
H7A F2 2.4000 . no
H7A C2 2.9900 . no
H7A C12 2.8600 . no
H7A H12A 2.3100 . no
H7A F1 2.7400 4_574 no
H10A F3 2.8000 1_545 no
H10A C19 2.7700 . no
H10A C22 2.7300 . no
H10B C8 2.7500 4_565 no
H10B C11 2.9900 4_565 no
H10C C1 2.8800 . no
H10C C5 2.8900 . no
H10C C19 2.9500 . no
H10C F4 2.6300 4_575 no
H12A C7 2.7400 . no
H12A H7A 2.3100 . no
H13A C17 3.0900 3_675 no
H13A H13A 2.4200 3_675 no
H15A C13 2.8200 2_645 no
H15A C18 3.0700 3_665 no
H16A S1 2.7500 . no
H18A F1 2.7500 2_645 no
H20A F5 2.4800 . no
H20A F6 2.7800 . no
H20A C4 2.7600 . no
H20A C25 2.8400 . no
H20A H25A 2.3400 . no
H23B C6 2.9300 . no
H23B C9 2.7900 . no
H23C C1 2.9300 . no
H23C C5 2.9300 . no
H23C C6 2.8700 . no
H23C F5 2.5700 4_574 no
H25A C20 2.7600 . no
H25A H20A 2.3400 . no
H25A F6 2.5400 4_575 no
H26A C28 2.9000 2_556 no
H26A H28A 2.4500 2_556 no
H28A H26A 2.4500 2_546 no
H28A C31 2.9800 4_564 no
H29A S2 2.8000 . no
H29A C27 3.1000 4_564 no
H29A C30 3.0600 4_564 no
H31A F5 2.6800 2_546 no
H31A F6 2.5200 2_546 no

loop_
_geom_hbond_atom_site_label_D
_geom_hbond_atom_site_label_H
_geom_hbond_atom_site_label_A
_geom_hbond_site_symmetry_A
_geom_hbond_distance_DH
_geom_hbond_distance_HA
_geom_hbond_distance_DA
_geom_hbond_angle_DHA
_geom_hbond_publ_flag
C7 H7A F2 . 0.95 2.40 2.929(3) 115 yes
C16 H16A S1 . 0.95 2.75 3.137(3) 105 ?
C20 H20A F5 . 0.95 2.48 3.073(3) 120 yes
C25 H25A F6 4_575 0.95 2.54 3.426(3) 154 ?
C29 H29A S2 . 0.95 2.80 3.177(2) 105 ?
C31 H31A F6 2_546 0.95 2.52 3.396(3) 154 ?

loop_
_geom_torsion_atom_site_label_1
_geom_torsion_atom_site_label_2
_geom_torsion_atom_site_label_3
_geom_torsion_atom_site_label_4
_geom_torsion
_geom_torsion_publ_flag
C9 S1 C8 C7 -0.37(19) no
C9 S1 C8 C11 178.0(2) no
C8 S1 C9 C6 0.65(19) no
C8 S1 C9 C10 -176.7(2) no
C22 S2 C21 C20 0.0(2) no
C22 S2 C21 C24 176.7(2) no
C21 S2 C22 C19 0.3(2) no
C21 S2 C22 C23 -177.6(2) no
C5 C1 C2 F1 110.2(2) no
C5 C1 C2 F2 -130.5(2) no
C5 C1 C2 C3 -8.5(2) no
C6 C1 C2 F1 -64.4(3) no
C6 C1 C2 F2 55.0(3) no
C6 C1 C2 C3 177.01(18) no
C2 C1 C5 C4 -5.2(2) no
C2 C1 C5 C19 177.2(2) no
C6 C1 C5 C4 168.5(2) no
C6 C1 C5 C19 -9.2(4) no
C2 C1 C6 C7 -43.9(3) no
C2 C1 C6 C9 131.9(2) no
C5 C1 C6 C7 142.9(3) no
C5 C1 C6 C9 -41.4(4) no
F1 C2 C3 F3 21.9(3) no
F1 C2 C3 F4 142.3(2) no
F1 C2 C3 C4 -101.5(2) no
F2 C2 C3 F3 -94.5(2) no
F2 C2 C3 F4 25.8(3) no
F2 C2 C3 C4 142.06(19) no
C1 C2 C3 F3 141.5(2) no
C1 C2 C3 F4 -98.2(2) no
C1 C2 C3 C4 18.0(2) no
F3 C3 C4 F5 -25.3(3) no
F3 C3 C4 F6 90.4(2) no
F3 C3 C4 C5 -144.6(2) no
F4 C3 C4 F5 -144.6(2) no
F4 C3 C4 F6 -29.0(3) no
F4 C3 C4 C5 96.1(2) no
C2 C3 C4 F5 98.3(2) no
C2 C3 C4 F6 -146.02(19) no
C2 C3 C4 C5 -20.9(2) no
F5 C4 C5 C1 -101.0(2) no
F5 C4 C5 C19 77.1(3) no
F6 C4 C5 C1 140.5(2) no
F6 C4 C5 C19 -41.4(3) no
C3 C4 C5 C1 16.8(2) no
C3 C4 C5 C19 -165.13(19) no
C1 C5 C19 C20 146.5(3) no
C1 C5 C19 C22 -38.4(4) no
C4 C5 C19 C20 -31.1(3) no
C4 C5 C19 C22 144.1(2) no
C1 C6 C7 C8 176.6(2) no
C9 C6 C7 C8 0.5(3) no
C1 C6 C9 S1 -176.90(19) no
C1 C6 C9 C10 0.1(4) no
C7 C6 C9 S1 -0.8(3) no
C7 C6 C9 C10 176.2(2) no
C6 C7 C8 S1 0.0(3) no
C6 C7 C8 C11 -178.2(2) no
S1 C8 C11 C12 -161.84(18) no
S1 C8 C11 C16 18.2(3) no
C7 C8 C11 C12 16.2(4) no
C7 C8 C11 C16 -163.8(2) no
C8 C11 C12 C13 179.9(2) no
C16 C11 C12 C13 -0.1(3) no
C8 C11 C16 C15 -179.7(2) no
C12 C11 C16 C15 0.3(3) no
C11 C12 C13 C14 -0.7(3) no
C12 C13 C14 C15 1.3(3) no
C12 C13 C14 C17 -177.5(2) no
C13 C14 C15 C16 -1.1(3) no
C17 C14 C15 C16 177.7(2) no
C14 C15 C16 C11 0.3(4) no
C5 C19 C20 C21 176.3(2) no
C22 C19 C20 C21 0.6(3) no
C5 C19 C22 S2 -176.1(2) no
C5 C19 C22 C23 1.6(4) no
C20 C19 C22 S2 -0.5(3) no
C20 C19 C22 C23 177.1(2) no
C19 C20 C21 S2 -0.3(3) no
C19 C20 C21 C24 -176.8(2) no
S2 C21 C24 C25 160.7(2) no
S2 C21 C24 C29 -22.1(3) no
C20 C21 C24 C25 -23.2(4) no
C20 C21 C24 C29 153.9(3) no
C21 C24 C25 C26 176.1(2) no
C29 C24 C25 C26 -1.1(4) no
C21 C24 C29 C28 -175.4(3) no
C25 C24 C29 C28 1.9(4) no
C24 C25 C26 C27 -0.6(4) no
C25 C26 C27 C28 1.7(4) no
C25 C26 C27 C30 -177.9(3) no
C26 C27 C28 C29 -1.0(4) no
C30 C27 C28 C29 178.6(3) no
C27 C28 C29 C24 -0.8(4) no

loop_
_cod_related_entry_id
_cod_related_entry_database
_cod_related_entry_code
1 ChemSpider 8682639
